data_2210393
loop_
_publ_author_name
'Amini, Mostafa M.'
'Alijani, Vajihe'
'Azadmeher, Amirreza'
'Khavasi, Hamidreza'
'Ng, Seik Weng'

_publ_section_title <i>catena</i>-Poly[[diphenylethyltin(IV)]-\m-chloroacetato-\k^2^<i>O</i>:<i>O</i>']
_journal_coeditor_code TK2065
_journal_issue 9
_journal_name_full 'Acta Crystallographica Section E'
_journal_page_first m2028
_journal_page_last m2029
_journal_paper_doi 10.1107/S1600536806029114
_journal_volume 62
_journal_year 2006
_chemical_formula_iupac '[Sn (C2 H5) (C6 H5)2 (C2 H4 Cl O2)]'
_chemical_formula_moiety 'C16 H17 Cl O2 Sn'
_chemical_formula_sum 'C16 H17 Cl O2 Sn'
_chemical_formula_weight 395.44
_chemical_name_systematic
;
catena-Poly[[diphenylethyltin(IV)]-\m-chlorocetato-\k^2^O:O']
;
_space_group_IT_number 9
_symmetry_cell_setting monoclinic
_symmetry_space_group_name_Hall 'C -2yc'
_symmetry_space_group_name_H-M 'C 1 c 1'
_atom_sites_solution_hydrogens geom
_atom_sites_solution_primary direct
_atom_sites_solution_secondary difmap
_audit_creation_method SHELXL-97
_cell_angle_alpha 90
_cell_angle_beta 93.59(2)
_cell_angle_gamma 90
_cell_formula_units_Z 4
_cell_length_a 12.265(3)
_cell_length_b 12.542(2)
_cell_length_c 10.980(2)
_cell_measurement_reflns_used 11887
_cell_measurement_temperature 298(2)
_cell_measurement_theta_max 26.7
_cell_measurement_theta_min 2.3
_cell_volume 1685.7(6)
_computing_cell_refinement X-AREA
_computing_data_collection 'X-AREA (Stoe & Cie, 2003)'
_computing_data_reduction 'X-RED (Stoe & Cie, 2001)'
_computing_molecular_graphics 'ORTEPII (Johnson, 1976)'
_computing_publication_material SHELXL97
_computing_structure_refinement 'SHELXL97 (Sheldrick, 1997)'
_computing_structure_solution 'SHELXS97 (Sheldrick, 1997)'
_diffrn_ambient_temperature 298(2)
_diffrn_measured_fraction_theta_full 0.99
_diffrn_measured_fraction_theta_max 0.99
_diffrn_measurement_device_type 'Stoe IPDS-II Imaging Plate'
_diffrn_measurement_method 'Rotation method'
_diffrn_radiation_monochromator graphite
_diffrn_radiation_source 'fine-focus sealed tube'
_diffrn_radiation_type MoK\a
_diffrn_radiation_wavelength 0.71073
_diffrn_reflns_av_R_equivalents 0.020
_diffrn_reflns_av_sigmaI/netI 0.016
_diffrn_reflns_limit_h_max 15
_diffrn_reflns_limit_h_min -15
_diffrn_reflns_limit_k_max 15
_diffrn_reflns_limit_k_min -15
_diffrn_reflns_limit_l_max 13
_diffrn_reflns_limit_l_min -13
_diffrn_reflns_number 6300
_diffrn_reflns_theta_full 26.7
_diffrn_reflns_theta_max 26.7
_diffrn_reflns_theta_min 2.3
_diffrn_standards_decay_% 0
_diffrn_standards_interval_count 0
_diffrn_standards_interval_time 0
_diffrn_standards_number 0
_exptl_absorpt_coefficient_mu 1.672
_exptl_absorpt_correction_T_max 0.820
_exptl_absorpt_correction_T_min 0.763
_exptl_absorpt_correction_type analytical
_exptl_absorpt_process_details '(X-SHAPE; Stoe & Cie, 2005)'
_exptl_crystal_colour Colorless
_exptl_crystal_density_diffrn 1.558
_exptl_crystal_density_method 'not measured'
_exptl_crystal_description Prism
_exptl_crystal_F_000 784
_exptl_crystal_size_max 0.30
_exptl_crystal_size_mid 0.10
_exptl_crystal_size_min 0.06
_refine_diff_density_max 0.32
_refine_diff_density_min -0.28
_refine_ls_abs_structure_details 'Flack (1983), 1590 Friedel pairs'
_refine_ls_abs_structure_Flack 0.00(3)
_refine_ls_extinction_method none
_refine_ls_goodness_of_fit_ref 1.05
_refine_ls_hydrogen_treatment constr
_refine_ls_matrix_type full
_refine_ls_number_parameters 157
_refine_ls_number_reflns 3368
_refine_ls_number_restraints 2
_refine_ls_restrained_S_all 1.051
_refine_ls_R_factor_all 0.026
_refine_ls_R_factor_gt 0.024
_refine_ls_shift/su_max 0.001
_refine_ls_shift/su_mean 0.000
_refine_ls_structure_factor_coef Fsqd
_refine_ls_weighting_details 'calc w=1/[\s^2^(Fo^2^)+(0.0348P)^2^+1.4346P] where P=(Fo^2^+2Fc^2^)/3'
_refine_ls_weighting_scheme calc
_refine_ls_wR_factor_gt 0.059
_refine_ls_wR_factor_ref 0.061
_reflns_number_gt 3242
_reflns_number_total 3368
_reflns_threshold_expression I>2\s(I)
_cod_data_source_file tk2065.cif
_cod_data_source_block I
_cod_depositor_comments
;
The following automatic conversions were performed:
'_symmetry_cell_setting' value 'Monoclinic' changed to 'monoclinic'
according to '/home/saulius/struct/CIF-dictionaries/cif_core.dic'
dictionary named 'cif_core.dic' version 2.4.1 from 2010-06-29.

Automatic conversion script
Id: cif_fix_enum 1527 2010-12-29 10:47:43Z saulius 

The following automatic conversions were performed:

'_symmetry_cell_setting' value 'Monoclinic' changed to 'monoclinic'
according to /home/saulius/struct/CIF-dictionaries/cif_core.dic
dictionary named 'cif_core.dic' version 2.4.1 from 2010-06-29.

Automatic conversion script
Id: cif_fix_values 1715 2011-07-08 13:25:40Z adriana 
;
_cod_original_cell_volume 1685.8(6)
_cod_original_sg_symbol_H-M 'C c'
_cod_database_code 2210393
_cod_database_fobs_code 2210393

loop_
_symmetry_equiv_pos_as_xyz
'x, y, z'
'x, -y, z+1/2'
'x+1/2, y+1/2, z'
'x+1/2, -y+1/2, z+1/2'

loop_
_atom_site_type_symbol
_atom_site_label
_atom_site_fract_x
_atom_site_fract_y
_atom_site_fract_z
_atom_site_U_iso_or_equiv
_atom_site_adp_type
_atom_site_calc_flag
_atom_site_refinement_flags
_atom_site_occupancy
Sn Sn1 0.50000(2) 0.44082(2) 0.50000(2) 0.04677(7) Uani d . 1
Cl Cl1 0.4201(2) 0.15500(10) 0.1878(2) 0.1198(8) Uani d . 1
O O1 0.4860(3) 0.3352(3) 0.3431(3) 0.0620(10) Uani d . 1
O O2 0.5038(3) 0.4551(2) 0.1968(3) 0.0590(10) Uani d . 1
C C1 0.5018(2) 0.3059(2) 0.6185(2) 0.0520(10) Uani d G 1
C C2 0.5867(2) 0.2929(2) 0.7072(3) 0.0720(10) Uani d G 1
C C3 0.5868(3) 0.2061(3) 0.7860(3) 0.098(2) Uani d G 1
C C4 0.5020(4) 0.1325(3) 0.7762(3) 0.100(2) Uani d G 1
C C5 0.4171(3) 0.1455(2) 0.6875(4) 0.087(2) Uani d G 1
C C6 0.4170(2) 0.2323(2) 0.6086(3) 0.0660(10) Uani d G 1
C C7 0.3441(2) 0.5121(2) 0.4625(2) 0.0460(10) Uani d G 1
C C8 0.3264(2) 0.5880(2) 0.3712(2) 0.0590(10) Uani d G 1
C C9 0.2253(2) 0.6379(2) 0.3547(3) 0.0720(10) Uani d G 1
C C10 0.1420(2) 0.6118(3) 0.4295(3) 0.0760(10) Uani d G 1
C C11 0.1597(2) 0.5359(3) 0.5209(3) 0.0760(10) Uani d G 1
C C12 0.2607(2) 0.4860(2) 0.5374(2) 0.0600(10) Uani d G 1
C C13 0.6517(4) 0.5184(5) 0.4772(5) 0.0760(10) Uani d . 1
C C14 0.7336(6) 0.4594(7) 0.4074(8) 0.102(2) Uani d . 1
C C15 0.4816(3) 0.3650(3) 0.2329(3) 0.0540(10) Uani d . 1
C C16 0.4447(8) 0.2825(4) 0.1362(5) 0.110(2) Uani d . 1
H H2 0.6434 0.3421 0.7138 0.087 Uiso calc R 1
H H3 0.6435 0.1974 0.8454 0.118 Uiso calc R 1
H H4 0.5021 0.0744 0.8289 0.120 Uiso calc R 1
H H5 0.3604 0.0962 0.6808 0.104 Uiso calc R 1
H H6 0.3602 0.2410 0.5493 0.079 Uiso calc R 1
H H8 0.3822 0.6054 0.3211 0.071 Uiso calc R 1
H H9 0.2135 0.6887 0.2936 0.086 Uiso calc R 1
H H10 0.0744 0.6452 0.4185 0.092 Uiso calc R 1
H H11 0.1039 0.5185 0.5709 0.091 Uiso calc R 1
H H12 0.2726 0.4352 0.5985 0.072 Uiso calc R 1
H H13a 0.6365 0.5859 0.4364 0.091 Uiso calc R 1
H H13b 0.6850 0.5344 0.5576 0.091 Uiso calc R 1
H H14a 0.7984 0.5018 0.4035 0.153 Uiso calc R 1
H H14b 0.7033 0.4454 0.3262 0.153 Uiso calc R 1
H H14c 0.7515 0.3932 0.4477 0.153 Uiso calc R 1
H H16a 0.3784 0.3085 0.0933 0.132 Uiso calc R 1
H H16b 0.5002 0.2782 0.0772 0.132 Uiso calc R 1

loop_
_atom_site_aniso_label
_atom_site_aniso_U_11
_atom_site_aniso_U_22
_atom_site_aniso_U_33
_atom_site_aniso_U_12
_atom_site_aniso_U_13
_atom_site_aniso_U_23
Sn1 0.05270(10) 0.04980(10) 0.03770(10) 0.0067(2) 0.00150(10) 0.0068(2)
Cl1 0.178(2) 0.0600(10) 0.1130(10) -0.0160(10) -0.0540(10) 0.0060(10)
O1 0.096(2) 0.054(2) 0.035(2) 0.012(2) 0.007(2) 0.0050(10)
O2 0.082(2) 0.054(2) 0.040(2) -0.0020(10) -0.0040(10) 0.0040(10)
C1 0.069(2) 0.053(2) 0.032(2) 0.013(2) 0.006(2) 0.004(2)
C2 0.095(3) 0.067(3) 0.053(3) 0.021(2) -0.015(2) 0.005(2)
C3 0.146(6) 0.074(3) 0.073(4) 0.007(4) -0.013(3) 0.031(3)
C4 0.139(6) 0.075(4) 0.089(4) 0.028(4) 0.026(4) 0.039(3)
C5 0.109(4) 0.061(3) 0.092(4) -0.006(3) 0.019(3) 0.015(3)
C6 0.075(3) 0.058(2) 0.064(3) 0.006(2) 0.010(2) 0.010(2)
C7 0.053(2) 0.050(2) 0.034(2) 0.008(2) -0.002(2) -0.002(2)
C8 0.069(2) 0.065(2) 0.044(2) 0.0180(19) 0.002(2) 0.007(2)
C9 0.088(3) 0.072(3) 0.055(3) 0.029(2) -0.007(2) 0.003(2)
C10 0.068(3) 0.083(3) 0.076(3) 0.031(2) -0.012(2) -0.019(3)
C11 0.063(3) 0.091(3) 0.074(3) 0.008(2) 0.013(2) -0.012(3)
C12 0.057(2) 0.067(3) 0.057(3) 0.0053(19) 0.013(2) 0.009(2)
C13 0.070(3) 0.094(3) 0.064(4) -0.015(3) 0.008(3) -0.001(3)
C14 0.071(3) 0.137(6) 0.100(6) 0.013(3) 0.024(4) -0.013(4)
C15 0.074(2) 0.048(2) 0.039(2) 0.010(2) -0.003(2) -0.002(2)
C16 0.219(8) 0.052(3) 0.054(3) -0.018(4) -0.018(4) -0.003(2)

loop_
_atom_type_symbol
_atom_type_description
_atom_type_scat_dispersion_real
_atom_type_scat_dispersion_imag
_atom_type_scat_source
C C 0.0033 0.0016 'International Tables Vol C Tables 4.2.6.8 and 6.1.1.4'
H H 0.0000 0.0000 'International Tables Vol C Tables 4.2.6.8 and 6.1.1.4'
O O 0.0106 0.0060 'International Tables Vol C Tables 4.2.6.8 and 6.1.1.4'
Cl Cl 0.1484 0.1585 'International Tables Vol C Tables 4.2.6.8 and 6.1.1.4'
Sn Sn -0.6537 1.4246 'International Tables Vol C Tables 4.2.6.8 and 6.1.1.4'

loop_
_geom_angle_atom_site_label_1
_geom_angle_atom_site_label_2
_geom_angle_atom_site_label_3
_geom_angle_site_symmetry_3
_geom_angle
_geom_angle_publ_flag
C1 Sn1 C7 . 115.20(10) yes
C1 Sn1 C13 . 117.3(2) yes
C1 Sn1 O1 . 89.90(10) yes
C1 Sn1 O2 2_565 83.60(10) yes
C7 Sn1 C13 . 124.5(2) yes
C7 Sn1 O1 . 94.40(10) yes
C7 Sn1 O2 2_565 85.20(10) yes
C13 Sn1 O1 . 102.2(2) yes
C13 Sn1 O2 2_565 84.0(2) yes
O1 Sn1 O2 2_565 172.60(10) yes
C15 O1 Sn1 . 125.1(3) ?
C15 O2 Sn1 2_564 139.2(3) ?
C2 C1 C6 . 120.0 ?
C2 C1 Sn1 . 120.0(2) ?
C6 C1 Sn1 . 120.0(2) ?
C3 C2 C1 . 120.0 ?
C2 C3 C4 . 120.0 ?
C5 C4 C3 . 120.0 ?
C6 C5 C4 . 120.0 ?
C5 C6 C1 . 120.0 ?
C8 C7 C12 . 120.0 ?
C8 C7 Sn1 . 121.7(2) ?
C12 C7 Sn1 . 118.20(10) ?
C9 C8 C7 . 120.0 ?
C8 C9 C10 . 120.0 ?
C11 C10 C9 . 120.0 ?
C12 C11 C10 . 120.0 ?
C11 C12 C7 . 120.0 ?
C14 C13 Sn1 . 117.0(5) ?
O2 C15 O1 . 125.5(4) ?
O2 C15 C16 . 117.3(4) ?
O1 C15 C16 . 117.2(4) ?
C15 C16 Cl1 . 116.6(4) ?
C3 C2 H2 . 120.0 ?
C1 C2 H2 . 120.0 ?
C2 C3 H3 . 120.0 ?
C4 C3 H3 . 120.0 ?
C5 C4 H4 . 120.0 ?
C3 C4 H4 . 120.0 ?
C6 C5 H5 . 120.0 ?
C4 C5 H5 . 120.0 ?
C5 C6 H6 . 120.0 ?
C1 C6 H6 . 120.0 ?
C9 C8 H8 . 120.0 ?
C7 C8 H8 . 120.0 ?
C8 C9 H9 . 120.0 ?
C10 C9 H9 . 120.0 ?
C11 C10 H10 . 120.0 ?
C9 C10 H10 . 120.0 ?
C12 C11 H11 . 120.0 ?
C10 C11 H11 . 120.0 ?
C11 C12 H12 . 120.0 ?
C7 C12 H12 . 120.0 ?
C14 C13 H13a . 108.1 ?
Sn1 C13 H13a . 108.1 ?
C14 C13 H13b . 108.1 ?
Sn1 C13 H13b . 108.1 ?
H13a C13 H13b . 107.3 ?
C13 C14 H14a . 109.5 ?
C13 C14 H14b . 109.5 ?
H14a C14 H14b . 109.5 ?
C13 C14 H14c . 109.5 ?
H14a C14 H14c . 109.5 ?
H14b C14 H14c . 109.5 ?
C15 C16 H16a . 108.1 ?
Cl1 C16 H16a . 108.1 ?
C15 C16 H16b . 108.1 ?
Cl1 C16 H16b . 108.1 ?
H16a C16 H16b . 107.3 ?

loop_
_geom_bond_atom_site_label_1
_geom_bond_atom_site_label_2
_geom_bond_site_symmetry_2
_geom_bond_distance
_geom_bond_publ_flag
Sn1 C1 . 2.134(2) yes
Sn1 C7 . 2.127(2) yes
Sn1 C13 . 2.128(5) yes
Sn1 O1 . 2.171(3) yes
Sn1 O2 2_565 2.522(3) yes
Cl1 C16 . 1.729(5) ?
O1 C15 . 1.264(5) ?
O2 C15 . 1.234(5) ?
C1 C2 . 1.39 ?
C1 C6 . 1.39 ?
C2 C3 . 1.39 ?
C3 C4 . 1.39 ?
C4 C5 . 1.39 ?
C5 C6 . 1.39 ?
C7 C8 . 1.39 ?
C7 C12 . 1.39 ?
C8 C9 . 1.39 ?
C9 C10 . 1.39 ?
C10 C11 . 1.39 ?
C11 C12 . 1.39 ?
C13 C14 . 1.497(8) ?
C15 C16 . 1.531(6) ?
C2 H2 . 0.93 ?
C3 H3 . 0.93 ?
C4 H4 . 0.93 ?
C5 H5 . 0.93 ?
C6 H6 . 0.93 ?
C8 H8 . 0.93 ?
C9 H9 . 0.93 ?
C10 H10 . 0.93 ?
C11 H11 . 0.93 ?
C12 H12 . 0.93 ?
C13 H13a . 0.97 ?
C13 H13b . 0.97 ?
C14 H14a . 0.96 ?
C14 H14b . 0.96 ?
C14 H14c . 0.96 ?
C16 H16a . 0.97 ?
C16 H16b . 0.97 ?

loop_
_geom_torsion_atom_site_label_1
_geom_torsion_atom_site_label_2
_geom_torsion_atom_site_label_3
_geom_torsion_atom_site_label_4
_geom_torsion_site_symmetry_1
_geom_torsion
C7 Sn1 O1 C15 . 65.5(4)
C13 Sn1 O1 C15 . -61.3(4)
C1 Sn1 O1 C15 . -179.2(4)
C7 Sn1 C1 C2 . -139.6(2)
C13 Sn1 C1 C2 . 21.8(3)
O1 Sn1 C1 C2 . 125.6(2)
O2 Sn1 C1 C2 2_565 -58.0(2)
C7 Sn1 C1 C6 . 39.1(2)
C13 Sn1 C1 C6 . -159.4(2)
O1 Sn1 C1 C6 . -55.7(2)
O2 Sn1 C1 C6 2_565 120.8(2)
C6 C1 C2 C3 . 0.0
Sn1 C1 C2 C3 . 178.7(2)
C1 C2 C3 C4 . 0.0
C2 C3 C4 C5 . 0.0
C3 C4 C5 C6 . 0.0
C4 C5 C6 C1 . 0.0
C2 C1 C6 C5 . 0.0
Sn1 C1 C6 C5 . -178.7(2)
C13 Sn1 C7 C8 . 31.5(2)
C1 Sn1 C7 C8 . -168.6(2)
O1 Sn1 C7 C8 . -76.6(2)
O2 Sn1 C7 C8 2_565 110.8(2)
C13 Sn1 C7 C12 . -144.3(2)
C1 Sn1 C7 C12 . 15.6(2)
O1 Sn1 C7 C12 . 107.5(2)
O2 Sn1 C7 C12 2_565 -65.0(2)
C12 C7 C8 C9 . 0.0
Sn1 C7 C8 C9 . -175.8(2)
C7 C8 C9 C10 . 0.0
C8 C9 C10 C11 . 0.0
C9 C10 C11 C12 . 0.0
C10 C11 C12 C7 . 0.0
C8 C7 C12 C11 . 0.0
Sn1 C7 C12 C11 . 175.9(2)
C7 Sn1 C13 C14 . -130.3(5)
C1 Sn1 C13 C14 . 70.1(6)
O1 Sn1 C13 C14 . -26.1(6)
O2 Sn1 C13 C14 2_565 149.7(5)
Sn1 O2 C15 O1 2_564 -175.6(3)
Sn1 O2 C15 C16 2_564 3.9(7)
Sn1 O1 C15 O2 . 13.7(7)
Sn1 O1 C15 C16 . -165.8(4)
O2 C15 C16 Cl1 . 177.1(5)
O1 C15 C16 Cl1 . -3.4(8)
